data_7005695
loop_
_publ_author_name
'Dickie, Diane A.'
'Lee, Peter T. K.'
'Labeodan, Ojisamola A.'
'Schatte, Gabriele'
'Weinberg, Noham'
'Lewis, Andrew R.'
'Bernard, Guy M.'
'Wasylishen, Roderick E.'
'Clyburne, Jason A. C.'

_publ_section_title
;
 Flexible coordination of the carboxylate ligand in tin(II) amides and
 a 1,3-diaza-2,4-distannacyclobutanediyl.
;
_journal_issue 27
_journal_name_full 'Dalton transactions (Cambridge, England : 2003)'
_journal_page_first 2862
_journal_page_last 2869
_journal_paper_doi 10.1039/b704588c
_journal_year 2007
_chemical_formula_sum 'C13 H38 Cl2 N2 Si4 Sn'
_chemical_formula_weight 524.40
_chemical_name_systematic
;
?
;
_space_group_IT_number 2
_symmetry_cell_setting triclinic
_symmetry_space_group_name_Hall '-P 1'
_symmetry_space_group_name_H-M 'P -1'
_atom_sites_solution_hydrogens geom
_atom_sites_solution_primary direct
_atom_sites_solution_secondary difmap
_audit_creation_method SHELXL-97
_cell_angle_alpha 105.9710(12)
_cell_angle_beta 96.8970(13)
_cell_angle_gamma 108.9690(14)
_cell_formula_units_Z 2
_cell_length_a 8.55900(10)
_cell_length_b 11.3010(2)
_cell_length_c 14.9150(3)
_cell_measurement_temperature 173(2)
_cell_volume 1276.35(4)
_computing_structure_refinement 'SHELXL-97 (Sheldrick, 1997)'
_computing_structure_solution 'SHELXS-97 (Sheldrick, 1990)'
_diffrn_ambient_temperature 173(2)
_diffrn_measured_fraction_theta_full 0.998
_diffrn_measured_fraction_theta_max 0.998
_diffrn_radiation_monochromator graphite
_diffrn_radiation_source 'fine-focus sealed tube'
_diffrn_radiation_type MoK\a
_diffrn_radiation_wavelength 0.71073
_diffrn_reflns_av_R_equivalents 0.0183
_diffrn_reflns_av_sigmaI/netI 0.0301
_diffrn_reflns_limit_h_max 11
_diffrn_reflns_limit_h_min -11
_diffrn_reflns_limit_k_max 14
_diffrn_reflns_limit_k_min -14
_diffrn_reflns_limit_l_max 19
_diffrn_reflns_limit_l_min -19
_diffrn_reflns_number 10241
_diffrn_reflns_theta_full 27.87
_diffrn_reflns_theta_max 27.87
_diffrn_reflns_theta_min 2.06
_exptl_absorpt_coefficient_mu 1.397
_exptl_absorpt_correction_T_max 0.8178
_exptl_absorpt_correction_T_min 0.7674
_exptl_crystal_colour colourless
_exptl_crystal_density_diffrn 1.365
_exptl_crystal_density_method 'not measured'
_exptl_crystal_F_000 540
_exptl_crystal_size_max 0.20
_exptl_crystal_size_mid 0.20
_exptl_crystal_size_min 0.15
_refine_diff_density_max 0.486
_refine_diff_density_min -0.569
_refine_diff_density_rms 0.072
_refine_ls_extinction_method none
_refine_ls_goodness_of_fit_ref 1.061
_refine_ls_hydrogen_treatment constr
_refine_ls_matrix_type full
_refine_ls_number_parameters 211
_refine_ls_number_reflns 6077
_refine_ls_number_restraints 0
_refine_ls_restrained_S_all 1.061
_refine_ls_R_factor_all 0.0277
_refine_ls_R_factor_gt 0.0247
_refine_ls_shift/su_max 0.001
_refine_ls_shift/su_mean 0.000
_refine_ls_structure_factor_coef Fsqd
_refine_ls_weighting_details 'calc w=1/[\s^2^(Fo^2^)+(0.0168P)^2^+1.0619P] where P=(Fo^2^+2Fc^2^)/3'
_refine_ls_weighting_scheme calc
_refine_ls_wR_factor_gt 0.0562
_refine_ls_wR_factor_ref 0.0582
_reflns_number_gt 5637
_reflns_number_total 6077
_reflns_threshold_expression >2sigma(I)
_cod_data_source_file b704588c.txt
_cod_data_source_block 7
_cod_original_sg_symbol_H-M P-1
_cod_database_code 7005695

loop_
_symmetry_equiv_pos_as_xyz
'x, y, z'
'-x, -y, -z'

loop_
_atom_site_label
_atom_site_type_symbol
_atom_site_fract_x
_atom_site_fract_y
_atom_site_fract_z
_atom_site_U_iso_or_equiv
_atom_site_adp_type
_atom_site_occupancy
_atom_site_symmetry_multiplicity
_atom_site_calc_flag
_atom_site_refinement_flags
_atom_site_disorder_assembly
_atom_site_disorder_group
Sn1 Sn 0.660437(16) 0.444566(13) 0.676384(9) 0.01975(4) Uani 1 1 d . . .
Cl1 Cl 0.40699(7) 0.46073(6) 0.60783(4) 0.03341(12) Uani 1 1 d . . .
Cl2 Cl 0.89580(8) 0.31199(7) 0.55721(5) 0.04357(14) Uani 1 1 d . . .
Si1 Si 0.40259(7) 0.15310(6) 0.66031(4) 0.02709(12) Uani 1 1 d . . .
Si2 Si 0.74804(7) 0.27366(6) 0.80546(4) 0.02450(12) Uani 1 1 d . . .
Si3 Si 0.67367(8) 0.67176(6) 0.86936(4) 0.02814(12) Uani 1 1 d . . .
Si4 Si 0.94925(8) 0.73847(6) 0.75618(4) 0.02794(13) Uani 1 1 d . . .
N1 N 0.5977(2) 0.28342(16) 0.72001(12) 0.0214(3) Uani 1 1 d . . .
N2 N 0.7790(2) 0.62411(16) 0.78056(12) 0.0245(3) Uani 1 1 d . . .
C1 C 0.7646(3) 0.4053(2) 0.55146(16) 0.0303(5) Uani 1 1 d . . .
H1A H 0.6703 0.3558 0.4937 0.036 Uiso 1 1 calc R . .
H1B H 0.8322 0.4908 0.5449 0.036 Uiso 1 1 calc R . .
C11 C 0.3718(4) 0.1160(2) 0.52807(17) 0.0414(6) Uani 1 1 d . . .
H11A H 0.3500 0.1880 0.5112 0.050 Uiso 1 1 calc R . .
H11B H 0.2749 0.0323 0.4951 0.050 Uiso 1 1 calc R . .
H11C H 0.4744 0.1082 0.5085 0.050 Uiso 1 1 calc R . .
C12 C 0.3908(3) -0.0042(2) 0.6827(2) 0.0420(6) Uani 1 1 d . . .
H12A H 0.4743 -0.0353 0.6549 0.050 Uiso 1 1 calc R . .
H12B H 0.2767 -0.0720 0.6531 0.050 Uiso 1 1 calc R . .
H12C H 0.4154 0.0123 0.7519 0.050 Uiso 1 1 calc R . .
C13 C 0.2208(3) 0.1909(3) 0.6999(2) 0.0496(7) Uani 1 1 d . . .
H13A H 0.2357 0.2084 0.7691 0.060 Uiso 1 1 calc R . .
H13B H 0.1148 0.1149 0.6661 0.060 Uiso 1 1 calc R . .
H13C H 0.2162 0.2693 0.6852 0.060 Uiso 1 1 calc R . .
C21 C 0.8047(3) 0.1252(2) 0.76076(19) 0.0373(5) Uani 1 1 d . . .
H21A H 0.7155 0.0466 0.7635 0.045 Uiso 1 1 calc R . .
H21B H 0.9128 0.1391 0.8009 0.045 Uiso 1 1 calc R . .
H21C H 0.8154 0.1120 0.6944 0.045 Uiso 1 1 calc R . .
C22 C 0.6687(4) 0.2690(3) 0.91593(19) 0.0510(7) Uani 1 1 d . . .
H22A H 0.6578 0.3536 0.9467 0.061 Uiso 1 1 calc R . .
H22B H 0.7490 0.2545 0.9603 0.061 Uiso 1 1 calc R . .
H22C H 0.5577 0.1966 0.8989 0.061 Uiso 1 1 calc R . .
C23 C 0.9524(3) 0.4194(2) 0.8379(2) 0.0438(6) Uani 1 1 d . . .
H23A H 0.9948 0.4228 0.7801 0.053 Uiso 1 1 calc R . .
H23B H 1.0361 0.4106 0.8840 0.053 Uiso 1 1 calc R . .
H23C H 0.9335 0.5012 0.8667 0.053 Uiso 1 1 calc R . .
C31 C 0.4760(3) 0.5322(3) 0.86124(19) 0.0406(6) Uani 1 1 d . . .
H31A H 0.3928 0.5114 0.8024 0.049 Uiso 1 1 calc R . .
H31B H 0.4287 0.5580 0.9168 0.049 Uiso 1 1 calc R . .
H31C H 0.5024 0.4538 0.8602 0.049 Uiso 1 1 calc R . .
C32 C 0.8108(4) 0.7224(3) 0.99114(18) 0.0499(7) Uani 1 1 d . . .
H32A H 0.8393 0.6477 0.9982 0.060 Uiso 1 1 calc R . .
H32B H 0.7497 0.7484 1.0398 0.060 Uiso 1 1 calc R . .
H32C H 0.9153 0.7976 0.9993 0.060 Uiso 1 1 calc R . .
C33 C 0.6091(4) 0.8110(3) 0.8581(2) 0.0464(6) Uani 1 1 d . . .
H33A H 0.7107 0.8908 0.8713 0.056 Uiso 1 1 calc R . .
H33B H 0.5400 0.8287 0.9041 0.056 Uiso 1 1 calc R . .
H33C H 0.5428 0.7863 0.7929 0.056 Uiso 1 1 calc R . .
C41 C 1.1137(3) 0.6692(3) 0.7254(2) 0.0440(6) Uani 1 1 d . . .
H41A H 1.1663 0.6548 0.7815 0.053 Uiso 1 1 calc R . .
H41B H 1.2007 0.7318 0.7060 0.053 Uiso 1 1 calc R . .
H41C H 1.0604 0.5844 0.6726 0.053 Uiso 1 1 calc R . .
C42 C 1.0616(4) 0.8916(3) 0.8629(2) 0.0513(7) Uani 1 1 d . . .
H42A H 0.9808 0.9322 0.8833 0.062 Uiso 1 1 calc R . .
H42B H 1.1525 0.9547 0.8462 0.062 Uiso 1 1 calc R . .
H42C H 1.1104 0.8683 0.9153 0.062 Uiso 1 1 calc R . .
C43 C 0.8681(3) 0.7865(2) 0.65562(18) 0.0372(5) Uani 1 1 d . . .
H43A H 0.8079 0.7068 0.5993 0.045 Uiso 1 1 calc R . .
H43B H 0.9636 0.8472 0.6401 0.045 Uiso 1 1 calc R . .
H43C H 0.7901 0.8308 0.6746 0.045 Uiso 1 1 calc R . .

loop_
_atom_site_aniso_label
_atom_site_aniso_U_11
_atom_site_aniso_U_22
_atom_site_aniso_U_33
_atom_site_aniso_U_23
_atom_site_aniso_U_13
_atom_site_aniso_U_12
Sn1 0.02026(7) 0.02026(7) 0.02070(7) 0.00835(5) 0.00503(5) 0.00874(5)
Cl1 0.0300(3) 0.0402(3) 0.0336(3) 0.0146(2) 0.0006(2) 0.0182(2)
Cl2 0.0483(4) 0.0484(4) 0.0476(3) 0.0154(3) 0.0208(3) 0.0323(3)
Si1 0.0225(3) 0.0242(3) 0.0314(3) 0.0089(2) 0.0066(2) 0.0050(2)
Si2 0.0278(3) 0.0258(3) 0.0250(3) 0.0121(2) 0.0064(2) 0.0134(2)
Si3 0.0372(3) 0.0253(3) 0.0236(3) 0.0063(2) 0.0067(2) 0.0153(2)
Si4 0.0261(3) 0.0206(3) 0.0336(3) 0.0104(2) 0.0025(2) 0.0050(2)
N1 0.0226(8) 0.0201(8) 0.0233(8) 0.0101(7) 0.0060(6) 0.0077(6)
N2 0.0270(9) 0.0190(8) 0.0255(8) 0.0067(7) 0.0029(7) 0.0076(7)
C1 0.0346(12) 0.0364(12) 0.0287(11) 0.0142(9) 0.0145(9) 0.0190(10)
C11 0.0511(15) 0.0307(12) 0.0314(12) 0.0034(10) -0.0032(11) 0.0117(11)
C12 0.0400(14) 0.0293(12) 0.0494(15) 0.0177(11) 0.0078(11) 0.0010(10)
C13 0.0255(12) 0.0483(16) 0.0676(19) 0.0127(14) 0.0166(12) 0.0080(11)
C21 0.0359(12) 0.0351(12) 0.0515(15) 0.0195(11) 0.0142(11) 0.0210(10)
C22 0.0691(19) 0.073(2) 0.0306(13) 0.0251(14) 0.0205(13) 0.0421(17)
C23 0.0353(13) 0.0315(12) 0.0574(16) 0.0180(12) -0.0118(11) 0.0085(10)
C31 0.0473(15) 0.0366(13) 0.0403(13) 0.0092(11) 0.0239(11) 0.0169(11)
C32 0.0655(19) 0.0542(17) 0.0268(12) 0.0102(12) 0.0037(12) 0.0237(14)
C33 0.0558(17) 0.0391(14) 0.0555(16) 0.0167(13) 0.0175(13) 0.0296(13)
C41 0.0248(11) 0.0367(13) 0.0745(19) 0.0263(13) 0.0141(12) 0.0092(10)
C42 0.0446(15) 0.0337(14) 0.0503(16) 0.0046(12) -0.0008(12) -0.0055(11)
C43 0.0438(14) 0.0317(12) 0.0421(13) 0.0209(11) 0.0113(11) 0.0139(10)

loop_
_atom_type_symbol
_atom_type_description
_atom_type_scat_dispersion_real
_atom_type_scat_dispersion_imag
_atom_type_scat_source
C C 0.0033 0.0016 'International Tables Vol C Tables 4.2.6.8 and 6.1.1.4'
H H 0.0000 0.0000 'International Tables Vol C Tables 4.2.6.8 and 6.1.1.4'
Cl Cl 0.1484 0.1585 'International Tables Vol C Tables 4.2.6.8 and 6.1.1.4'
N N 0.0061 0.0033 'International Tables Vol C Tables 4.2.6.8 and 6.1.1.4'
Si Si 0.0817 0.0704 'International Tables Vol C Tables 4.2.6.8 and 6.1.1.4'
Sn Sn -0.6537 1.4246 'International Tables Vol C Tables 4.2.6.8 and 6.1.1.4'

loop_
_geom_angle_atom_site_label_1
_geom_angle_atom_site_label_2
_geom_angle_atom_site_label_3
_geom_angle
_geom_angle_site_symmetry_1
_geom_angle_site_symmetry_3
_geom_angle_publ_flag
N2 Sn1 N1 116.50(7) . . ?
N2 Sn1 C1 117.81(8) . . ?
N1 Sn1 C1 109.66(8) . . ?
N2 Sn1 Cl1 102.34(5) . . ?
N1 Sn1 Cl1 108.49(5) . . ?
C1 Sn1 Cl1 99.94(6) . . ?
N1 Si1 C13 112.08(11) . . ?
N1 Si1 C11 110.28(10) . . ?
C13 Si1 C11 109.47(14) . . ?
N1 Si1 C12 112.06(10) . . ?
C13 Si1 C12 106.21(13) . . ?
C11 Si1 C12 106.51(12) . . ?
N1 Si2 C22 110.58(11) . . ?
N1 Si2 C21 112.96(10) . . ?
C22 Si2 C21 108.46(13) . . ?
N1 Si2 C23 110.64(9) . . ?
C22 Si2 C23 108.93(15) . . ?
C21 Si2 C23 105.06(12) . . ?
N2 Si3 C31 111.53(10) . . ?
N2 Si3 C32 110.62(12) . . ?
C31 Si3 C32 106.66(13) . . ?
N2 Si3 C33 111.53(11) . . ?
C31 Si3 C33 106.77(13) . . ?
C32 Si3 C33 109.53(14) . . ?
N2 Si4 C43 109.43(10) . . ?
N2 Si4 C41 111.70(10) . . ?
C43 Si4 C41 109.85(13) . . ?
N2 Si4 C42 111.55(11) . . ?
C43 Si4 C42 108.65(13) . . ?
C41 Si4 C42 105.56(14) . . ?
Si2 N1 Si1 123.22(9) . . ?
Si2 N1 Sn1 118.94(9) . . ?
Si1 N1 Sn1 117.49(9) . . ?
Si3 N2 Si4 122.74(10) . . ?
Si3 N2 Sn1 118.44(9) . . ?
Si4 N2 Sn1 116.17(9) . . ?
Cl2 C1 Sn1 112.76(11) . . ?
Cl2 C1 H1A 109.0 . . ?
Sn1 C1 H1A 109.0 . . ?
Cl2 C1 H1B 109.0 . . ?
Sn1 C1 H1B 109.0 . . ?
H1A C1 H1B 107.8 . . ?
Si1 C11 H11A 109.5 . . ?
Si1 C11 H11B 109.5 . . ?
H11A C11 H11B 109.5 . . ?
Si1 C11 H11C 109.5 . . ?
H11A C11 H11C 109.5 . . ?
H11B C11 H11C 109.5 . . ?
Si1 C12 H12A 109.5 . . ?
Si1 C12 H12B 109.5 . . ?
H12A C12 H12B 109.5 . . ?
Si1 C12 H12C 109.5 . . ?
H12A C12 H12C 109.5 . . ?
H12B C12 H12C 109.5 . . ?
Si1 C13 H13A 109.5 . . ?
Si1 C13 H13B 109.5 . . ?
H13A C13 H13B 109.5 . . ?
Si1 C13 H13C 109.5 . . ?
H13A C13 H13C 109.5 . . ?
H13B C13 H13C 109.5 . . ?
Si2 C21 H21A 109.5 . . ?
Si2 C21 H21B 109.5 . . ?
H21A C21 H21B 109.5 . . ?
Si2 C21 H21C 109.5 . . ?
H21A C21 H21C 109.5 . . ?
H21B C21 H21C 109.5 . . ?
Si2 C22 H22A 109.5 . . ?
Si2 C22 H22B 109.5 . . ?
H22A C22 H22B 109.5 . . ?
Si2 C22 H22C 109.5 . . ?
H22A C22 H22C 109.5 . . ?
H22B C22 H22C 109.5 . . ?
Si2 C23 H23A 109.5 . . ?
Si2 C23 H23B 109.5 . . ?
H23A C23 H23B 109.5 . . ?
Si2 C23 H23C 109.5 . . ?
H23A C23 H23C 109.5 . . ?
H23B C23 H23C 109.5 . . ?
Si3 C31 H31A 109.5 . . ?
Si3 C31 H31B 109.5 . . ?
H31A C31 H31B 109.5 . . ?
Si3 C31 H31C 109.5 . . ?
H31A C31 H31C 109.5 . . ?
H31B C31 H31C 109.5 . . ?
Si3 C32 H32A 109.5 . . ?
Si3 C32 H32B 109.5 . . ?
H32A C32 H32B 109.5 . . ?
Si3 C32 H32C 109.5 . . ?
H32A C32 H32C 109.5 . . ?
H32B C32 H32C 109.5 . . ?
Si3 C33 H33A 109.5 . . ?
Si3 C33 H33B 109.5 . . ?
H33A C33 H33B 109.5 . . ?
Si3 C33 H33C 109.5 . . ?
H33A C33 H33C 109.5 . . ?
H33B C33 H33C 109.5 . . ?
Si4 C41 H41A 109.5 . . ?
Si4 C41 H41B 109.5 . . ?
H41A C41 H41B 109.5 . . ?
Si4 C41 H41C 109.5 . . ?
H41A C41 H41C 109.5 . . ?
H41B C41 H41C 109.5 . . ?
Si4 C42 H42A 109.5 . . ?
Si4 C42 H42B 109.5 . . ?
H42A C42 H42B 109.5 . . ?
Si4 C42 H42C 109.5 . . ?
H42A C42 H42C 109.5 . . ?
H42B C42 H42C 109.5 . . ?
Si4 C43 H43A 109.5 . . ?
Si4 C43 H43B 109.5 . . ?
H43A C43 H43B 109.5 . . ?
Si4 C43 H43C 109.5 . . ?
H43A C43 H43C 109.5 . . ?
H43B C43 H43C 109.5 . . ?

loop_
_geom_bond_atom_site_label_1
_geom_bond_atom_site_label_2
_geom_bond_distance
_geom_bond_site_symmetry_2
_geom_bond_publ_flag
Sn1 N2 2.0270(17) . ?
Sn1 N1 2.0318(16) . ?
Sn1 C1 2.160(2) . ?
Sn1 Cl1 2.3689(5) . ?
Cl2 C1 1.782(2) . ?
Si1 N1 1.7530(17) . ?
Si1 C13 1.862(3) . ?
Si1 C11 1.867(3) . ?
Si1 C12 1.871(3) . ?
Si2 N1 1.7516(17) . ?
Si2 C22 1.863(3) . ?
Si2 C21 1.867(2) . ?
Si2 C23 1.869(3) . ?
Si3 N2 1.7508(19) . ?
Si3 C31 1.864(3) . ?
Si3 C32 1.866(3) . ?
Si3 C33 1.870(3) . ?
Si4 N2 1.7574(18) . ?
Si4 C43 1.863(2) . ?
Si4 C41 1.865(3) . ?
Si4 C42 1.868(3) . ?
C1 H1A 0.9900 . ?
C1 H1B 0.9900 . ?
C11 H11A 0.9800 . ?
C11 H11B 0.9800 . ?
C11 H11C 0.9800 . ?
C12 H12A 0.9800 . ?
C12 H12B 0.9800 . ?
C12 H12C 0.9800 . ?
C13 H13A 0.9800 . ?
C13 H13B 0.9800 . ?
C13 H13C 0.9800 . ?
C21 H21A 0.9800 . ?
C21 H21B 0.9800 . ?
C21 H21C 0.9800 . ?
C22 H22A 0.9800 . ?
C22 H22B 0.9800 . ?
C22 H22C 0.9800 . ?
C23 H23A 0.9800 . ?
C23 H23B 0.9800 . ?
C23 H23C 0.9800 . ?
C31 H31A 0.9800 . ?
C31 H31B 0.9800 . ?
C31 H31C 0.9800 . ?
C32 H32A 0.9800 . ?
C32 H32B 0.9800 . ?
C32 H32C 0.9800 . ?
C33 H33A 0.9800 . ?
C33 H33B 0.9800 . ?
C33 H33C 0.9800 . ?
C41 H41A 0.9800 . ?
C41 H41B 0.9800 . ?
C41 H41C 0.9800 . ?
C42 H42A 0.9800 . ?
C42 H42B 0.9800 . ?
C42 H42C 0.9800 . ?
C43 H43A 0.9800 . ?
C43 H43B 0.9800 . ?
C43 H43C 0.9800 . ?

loop_
_geom_torsion_atom_site_label_1
_geom_torsion_atom_site_label_2
_geom_torsion_atom_site_label_3
_geom_torsion_atom_site_label_4
_geom_torsion
_geom_torsion_site_symmetry_1
_geom_torsion_site_symmetry_2
_geom_torsion_site_symmetry_3
_geom_torsion_site_symmetry_4
_geom_torsion_publ_flag
C22 Si2 N1 Si1 -68.63(16) . . . . ?
C21 Si2 N1 Si1 53.13(15) . . . . ?
C23 Si2 N1 Si1 170.59(13) . . . . ?
C22 Si2 N1 Sn1 118.31(14) . . . . ?
C21 Si2 N1 Sn1 -119.93(11) . . . . ?
C23 Si2 N1 Sn1 -2.47(15) . . . . ?
C13 Si1 N1 Si2 109.54(15) . . . . ?
C11 Si1 N1 Si2 -128.23(13) . . . . ?
C12 Si1 N1 Si2 -9.77(16) . . . . ?
C13 Si1 N1 Sn1 -77.31(14) . . . . ?
C11 Si1 N1 Sn1 44.93(14) . . . . ?
C12 Si1 N1 Sn1 163.39(11) . . . . ?
N2 Sn1 N1 Si2 -45.29(12) . . . . ?
C1 Sn1 N1 Si2 91.73(11) . . . . ?
Cl1 Sn1 N1 Si2 -160.04(8) . . . . ?
N2 Sn1 N1 Si1 141.25(9) . . . . ?
C1 Sn1 N1 Si1 -81.73(11) . . . . ?
Cl1 Sn1 N1 Si1 26.51(10) . . . . ?
C31 Si3 N2 Si4 169.37(13) . . . . ?
C32 Si3 N2 Si4 -72.09(15) . . . . ?
C33 Si3 N2 Si4 50.08(16) . . . . ?
C31 Si3 N2 Sn1 8.54(15) . . . . ?
C32 Si3 N2 Sn1 127.08(13) . . . . ?
C33 Si3 N2 Sn1 -110.75(13) . . . . ?
C43 Si4 N2 Si3 -95.06(14) . . . . ?
C41 Si4 N2 Si3 143.07(14) . . . . ?
C42 Si4 N2 Si3 25.19(17) . . . . ?
C43 Si4 N2 Sn1 66.17(13) . . . . ?
C41 Si4 N2 Sn1 -55.69(14) . . . . ?
C42 Si4 N2 Sn1 -173.58(12) . . . . ?
N1 Sn1 N2 Si3 -59.89(12) . . . . ?
C1 Sn1 N2 Si3 166.65(9) . . . . ?
Cl1 Sn1 N2 Si3 58.27(10) . . . . ?
N1 Sn1 N2 Si4 138.04(9) . . . . ?
C1 Sn1 N2 Si4 4.57(13) . . . . ?
Cl1 Sn1 N2 Si4 -103.80(9) . . . . ?
N2 Sn1 C1 Cl2 98.30(12) . . . . ?
N1 Sn1 C1 Cl2 -38.10(14) . . . . ?
Cl1 Sn1 C1 Cl2 -151.96(10) . . . . ?

loop_
_cod_related_entry_id
_cod_related_entry_database
_cod_related_entry_code
1 ChemSpider 30652691
